data_1529257
loop_
_publ_author_name
'Feng, Huan-Xi'
'Tan, Rui'
'Liu, Yan-Kai'

_publ_section_title
;
 An Efficient One-Pot Approach to the Construction of Chiral
 Nitrogen-Containing Heterocycles under Mild Conditions.
;
_journal_issue 15
_journal_name_full 'Organic letters'
_journal_page_first 3794
_journal_page_last 3797
_journal_paper_doi 10.1021/acs.orglett.5b01772
_journal_volume 17
_journal_year 2015
_chemical_absolute_configuration rm
_chemical_formula_sum 'C19 H20 N2 O5 S'
_chemical_formula_weight 388.43
_chemical_name_systematic
; 
 ? 
;
_space_group_IT_number 4
_symmetry_cell_setting monoclinic
_symmetry_space_group_name_Hall 'P 2yb'
_symmetry_space_group_name_H-M 'P 1 21 1'
_atom_sites_solution_hydrogens geom
_atom_sites_solution_primary direct
_atom_sites_solution_secondary difmap
_audit_creation_method SHELXL-97
_cell_angle_alpha 90.00
_cell_angle_beta 105.869(5)
_cell_angle_gamma 90.00
_cell_formula_units_Z 4
_cell_length_a 11.1369(6)
_cell_length_b 12.7954(6)
_cell_length_c 13.7775(6)
_cell_measurement_reflns_used 2354
_cell_measurement_temperature 293(2)
_cell_measurement_theta_max 71.2620
_cell_measurement_theta_min 4.7600
_cell_volume 1888.49(16)
_computing_structure_refinement 'SHELXL-97 (Sheldrick, 1997)'
_computing_structure_solution 'SHELXS-97 (Sheldrick, 1990)'
_diffrn_ambient_temperature 293(2)
_diffrn_measured_fraction_theta_full 1.000
_diffrn_measured_fraction_theta_max 1.000
_diffrn_measurement_device_type 'Xcalibur, Eos, Gemini'
_diffrn_radiation_monochromator graphite
_diffrn_radiation_source 'Enhance (Cu) X-ray Source'
_diffrn_radiation_type CuK\a
_diffrn_radiation_wavelength 1.54184
_diffrn_reflns_av_R_equivalents 0.0498
_diffrn_reflns_av_sigmaI/netI 0.0619
_diffrn_reflns_limit_h_max 13
_diffrn_reflns_limit_h_min -12
_diffrn_reflns_limit_k_max 15
_diffrn_reflns_limit_k_min -11
_diffrn_reflns_limit_l_max 16
_diffrn_reflns_limit_l_min -16
_diffrn_reflns_number 11685
_diffrn_reflns_theta_full 67.24
_diffrn_reflns_theta_max 67.24
_diffrn_reflns_theta_min 3.33
_exptl_absorpt_coefficient_mu 1.812
_exptl_absorpt_correction_T_max 0.8119
_exptl_absorpt_correction_T_min 0.7985
_exptl_absorpt_correction_type multi-scan
_exptl_absorpt_process_details sadabs
_exptl_crystal_colour colorless
_exptl_crystal_density_diffrn 1.366
_exptl_crystal_density_method 'not measured'
_exptl_crystal_description block
_exptl_crystal_F_000 816
_exptl_crystal_size_max 0.13
_exptl_crystal_size_mid 0.12
_exptl_crystal_size_min 0.12
_refine_diff_density_max 0.333
_refine_diff_density_min -0.457
_refine_diff_density_rms 0.144
_refine_ls_abs_structure_details 'Flack H D (1983), Acta Cryst. A39, 876-881'
_refine_ls_abs_structure_Flack 0.01(2)
_refine_ls_extinction_method none
_refine_ls_goodness_of_fit_ref 1.048
_refine_ls_hydrogen_treatment constr
_refine_ls_matrix_type full
_refine_ls_number_parameters 489
_refine_ls_number_reflns 5094
_refine_ls_number_restraints 1
_refine_ls_restrained_S_all 1.048
_refine_ls_R_factor_all 0.0700
_refine_ls_R_factor_gt 0.0534
_refine_ls_shift/su_max 0.000
_refine_ls_shift/su_mean 0.000
_refine_ls_structure_factor_coef Fsqd
_refine_ls_weighting_details 'calc w=1/[\s^2^(Fo^2^)+(0.0627P)^2^+0.0000P] where P=(Fo^2^+2Fc^2^)/3'
_refine_ls_weighting_scheme calc
_refine_ls_wR_factor_gt 0.1288
_refine_ls_wR_factor_ref 0.1436
_reflns_number_gt 3976
_reflns_number_total 5094
_reflns_threshold_expression >2sigma(I)
_cod_data_source_file ol5b01772_si_002.cif
_cod_data_source_block exp_6182
_cod_depositor_comments 'Adding full bibliography for 1529257.cif.'
_cod_original_cell_volume 1888.50(16)
_cod_original_sg_symbol_H-M P21
_cod_database_code 1529257

loop_
_symmetry_equiv_pos_as_xyz
'x, y, z'
'-x, y+1/2, -z'

loop_
_atom_site_label
_atom_site_type_symbol
_atom_site_fract_x
_atom_site_fract_y
_atom_site_fract_z
_atom_site_U_iso_or_equiv
_atom_site_adp_type
_atom_site_occupancy
_atom_site_symmetry_multiplicity
_atom_site_calc_flag
_atom_site_refinement_flags
S1 S 1.12819(12) 0.62029(11) -0.11119(9) 0.0581(3) Uani 1 1 d .
S2 S 0.34455(12) 0.31500(11) 1.10062(9) 0.0573(3) Uani 1 1 d .
N1 N 1.0449(4) 0.6010(3) -0.0284(3) 0.0522(10) Uani 1 1 d .
N2 N 0.8887(5) 0.8235(4) 0.2829(4) 0.0671(12) Uani 1 1 d .
N3 N 0.4197(4) 0.3415(3) 1.0148(3) 0.0522(10) Uani 1 1 d .
N4 N 0.6143(5) 0.1335(4) 0.7130(4) 0.0697(12) Uani 1 1 d .
O1 O 1.2268(3) 0.6901(4) -0.0666(3) 0.0751(11) Uani 1 1 d .
O2 O 1.1557(4) 0.5178(3) -0.1409(3) 0.0802(12) Uani 1 1 d .
O3 O 1.0699(3) 0.7600(3) 0.0533(3) 0.0604(9) Uani 1 1 d .
O4 O 0.9488(5) 0.8649(4) 0.3602(4) 0.1116(18) Uani 1 1 d .
O5 O 0.7763(4) 0.8239(4) 0.2548(4) 0.0884(13) Uani 1 1 d .
O6 O 0.2922(4) 0.4117(3) 1.1210(3) 0.0748(12) Uani 1 1 d .
O7 O 0.2633(3) 0.2282(3) 1.0637(3) 0.0760(12) Uani 1 1 d .
O8 O 0.4408(3) 0.1768(3) 0.9523(3) 0.0585(9) Uani 1 1 d .
O9 O 0.5187(5) 0.1316(5) 0.6453(4) 0.1134(18) Uani 1 1 d .
O10 O 0.7118(5) 0.0967(5) 0.7050(4) 0.1053(17) Uani 1 1 d .
C1 C 0.7626(5) 0.8248(7) -0.4669(5) 0.098(2) Uani 1 1 d .
H1A H 0.8027 0.8429 -0.5180 0.147 Uiso 1 1 calc R
H1B H 0.7289 0.8866 -0.4449 0.147 Uiso 1 1 calc R
H1C H 0.6963 0.7761 -0.4940 0.147 Uiso 1 1 calc R
C2 C 0.8569(5) 0.7755(5) -0.3783(4) 0.0685(16) Uani 1 1 d .
C3 C 0.8780(5) 0.8160(5) -0.2810(4) 0.0690(14) Uani 1 1 d .
H3 H 0.8362 0.8763 -0.2713 0.083 Uiso 1 1 calc R
C4 C 0.9597(5) 0.7688(4) -0.1986(4) 0.0627(14) Uani 1 1 d .
H4 H 0.9715 0.7958 -0.1340 0.075 Uiso 1 1 calc R
C5 C 1.0230(4) 0.6807(4) -0.2146(3) 0.0500(11) Uani 1 1 d .
C6 C 1.0066(5) 0.6403(5) -0.3105(4) 0.0619(14) Uani 1 1 d .
H6 H 1.0504 0.5814 -0.3208 0.074 Uiso 1 1 calc R
C7 C 0.9238(5) 0.6892(5) -0.3901(4) 0.0696(16) Uani 1 1 d .
H7 H 0.9131 0.6625 -0.4547 0.084 Uiso 1 1 calc R
C8 C 0.9877(6) 0.4990(4) -0.0209(4) 0.0660(15) Uani 1 1 d .
H8A H 1.0507 0.4460 0.0050 0.079 Uiso 1 1 calc R
H8B H 0.9349 0.4766 -0.0858 0.079 Uiso 1 1 calc R
C9 C 0.9104(5) 0.5208(4) 0.0539(4) 0.0611(13) Uani 1 1 d .
H9A H 0.8264 0.5428 0.0188 0.073 Uiso 1 1 calc R
H9B H 0.9060 0.4595 0.0941 0.073 Uiso 1 1 calc R
C10 C 0.9824(4) 0.6086(4) 0.1191(3) 0.0494(11) Uani 1 1 d .
H10 H 1.0530 0.5763 0.1687 0.059 Uiso 1 1 calc R
C11 C 1.0356(4) 0.6697(4) 0.0471(3) 0.0488(11) Uani 1 1 d .
C12 C 0.9053(5) 0.6674(4) 0.1784(4) 0.0544(12) Uani 1 1 d .
H12 H 0.8238 0.6829 0.1313 0.065 Uiso 1 1 calc R
C13 C 0.9623(5) 0.7703(4) 0.2213(4) 0.0642(14) Uani 1 1 d .
H13A H 1.0465 0.7581 0.2632 0.077 Uiso 1 1 calc R
H13B H 0.9675 0.8159 0.1664 0.077 Uiso 1 1 calc R
C14 C 0.8824(4) 0.5965(4) 0.2598(4) 0.0516(11) Uani 1 1 d .
C15 C 0.9776(5) 0.5628(5) 0.3399(4) 0.0663(15) Uani 1 1 d .
H15 H 1.0585 0.5853 0.3449 0.080 Uiso 1 1 calc R
C16 C 0.9575(6) 0.4964(5) 0.4136(4) 0.0778(18) Uani 1 1 d .
H16 H 1.0237 0.4737 0.4666 0.093 Uiso 1 1 calc R
C17 C 0.8358(8) 0.4646(6) 0.4062(6) 0.100(2) Uani 1 1 d .
H17 H 0.8198 0.4188 0.4536 0.119 Uiso 1 1 calc R
C18 C 0.7425(7) 0.5000(7) 0.3310(7) 0.117(3) Uani 1 1 d .
H18 H 0.6611 0.4811 0.3286 0.140 Uiso 1 1 calc R
C19 C 0.7632(6) 0.5643(5) 0.2564(6) 0.090(2) Uani 1 1 d .
H19 H 0.6963 0.5859 0.2036 0.108 Uiso 1 1 calc R
C20 C 0.7445(6) 0.1853(7) 1.4740(5) 0.103(2) Uani 1 1 d .
H20A H 0.8237 0.2099 1.4683 0.154 Uiso 1 1 calc R
H20B H 0.7465 0.1105 1.4797 0.154 Uiso 1 1 calc R
H20C H 0.7278 0.2152 1.5329 0.154 Uiso 1 1 calc R
C21 C 0.6435(5) 0.2170(5) 1.3818(4) 0.0686(16) Uani 1 1 d .
C22 C 0.5559(6) 0.2911(5) 1.3866(4) 0.0751(17) Uani 1 1 d .
H22 H 0.5573 0.3207 1.4486 0.090 Uiso 1 1 calc R
C23 C 0.4652(5) 0.3224(5) 1.3004(4) 0.0661(14) Uani 1 1 d .
H23 H 0.4071 0.3732 1.3045 0.079 Uiso 1 1 calc R
C24 C 0.4622(5) 0.2776(4) 1.2096(4) 0.0518(12) Uani 1 1 d .
C25 C 0.5482(6) 0.2019(5) 1.2041(4) 0.0729(16) Uani 1 1 d .
H25 H 0.5451 0.1705 1.1426 0.087 Uiso 1 1 calc R
C26 C 0.6382(6) 0.1731(5) 1.2894(4) 0.0765(17) Uani 1 1 d .
H26 H 0.6968 0.1229 1.2848 0.092 Uiso 1 1 calc R
C27 C 0.4702(5) 0.4472(4) 1.0069(4) 0.0606(14) Uani 1 1 d .
H27A H 0.5432 0.4611 1.0626 0.073 Uiso 1 1 calc R
H27B H 0.4080 0.5007 1.0051 0.073 Uiso 1 1 calc R
C28 C 0.5038(5) 0.4415(4) 0.9082(4) 0.0578(13) Uani 1 1 d .
H28A H 0.5706 0.4899 0.9074 0.069 Uiso 1 1 calc R
H28B H 0.4320 0.4572 0.8519 0.069 Uiso 1 1 calc R
C29 C 0.5457(4) 0.3291(4) 0.9039(3) 0.0467(10) Uani 1 1 d .
H29 H 0.6324 0.3237 0.9451 0.056 Uiso 1 1 calc R
C30 C 0.4636(4) 0.2683(4) 0.9571(3) 0.0475(11) Uani 1 1 d .
C31 C 0.5382(4) 0.2835(4) 0.7970(3) 0.0473(11) Uani 1 1 d .
H31 H 0.4508 0.2668 0.7634 0.057 Uiso 1 1 calc R
C32 C 0.6127(5) 0.1828(4) 0.8117(4) 0.0584(13) Uani 1 1 d .
H32A H 0.6978 0.1972 0.8506 0.070 Uiso 1 1 calc R
H32B H 0.5769 0.1340 0.8499 0.070 Uiso 1 1 calc R
C33 C 0.5832(4) 0.3630(4) 0.7333(4) 0.0486(11) Uani 1 1 d .
C34 C 0.4989(5) 0.4132(5) 0.6551(4) 0.0597(13) Uani 1 1 d .
H34 H 0.4143 0.3978 0.6415 0.072 Uiso 1 1 calc R
C35 C 0.5388(6) 0.4861(5) 0.5967(4) 0.0733(16) Uani 1 1 d .
H35 H 0.4805 0.5193 0.5444 0.088 Uiso 1 1 calc R
C36 C 0.6616(6) 0.5101(5) 0.6146(5) 0.0819(19) Uani 1 1 d .
H36 H 0.6877 0.5591 0.5747 0.098 Uiso 1 1 calc R
C37 C 0.7474(6) 0.4608(6) 0.6928(6) 0.098(2) Uani 1 1 d .
H37 H 0.8317 0.4774 0.7061 0.117 Uiso 1 1 calc R
C38 C 0.7094(5) 0.3870(5) 0.7515(5) 0.0754(18) Uani 1 1 d .
H38 H 0.7682 0.3533 0.8032 0.090 Uiso 1 1 calc R

loop_
_atom_site_aniso_label
_atom_site_aniso_U_11
_atom_site_aniso_U_22
_atom_site_aniso_U_33
_atom_site_aniso_U_23
_atom_site_aniso_U_13
_atom_site_aniso_U_12
S1 0.0614(7) 0.0691(8) 0.0450(6) -0.0041(6) 0.0167(5) 0.0103(6)
S2 0.0598(7) 0.0700(8) 0.0453(6) -0.0038(6) 0.0196(5) 0.0026(6)
N1 0.071(2) 0.050(2) 0.039(2) -0.0003(18) 0.0193(18) 0.001(2)
N2 0.094(3) 0.051(3) 0.072(3) -0.005(2) 0.049(3) -0.008(3)
N3 0.068(2) 0.044(2) 0.048(2) -0.0055(18) 0.0206(19) -0.0038(19)
N4 0.090(3) 0.064(3) 0.065(3) -0.007(3) 0.039(3) -0.001(3)
O1 0.053(2) 0.114(3) 0.058(2) -0.015(2) 0.0147(16) -0.006(2)
O2 0.104(3) 0.078(3) 0.063(2) -0.009(2) 0.031(2) 0.031(2)
O3 0.076(2) 0.052(2) 0.058(2) -0.0103(17) 0.0280(19) -0.0147(18)
O4 0.126(4) 0.123(4) 0.092(3) -0.046(3) 0.040(3) -0.028(3)
O5 0.077(3) 0.083(3) 0.119(4) -0.008(3) 0.051(3) 0.002(3)
O6 0.085(3) 0.085(3) 0.059(2) -0.002(2) 0.026(2) 0.031(2)
O7 0.066(2) 0.107(3) 0.056(2) -0.012(2) 0.0200(18) -0.026(2)
O8 0.080(2) 0.0439(19) 0.060(2) -0.0054(17) 0.0321(19) -0.0091(18)
O9 0.101(3) 0.139(5) 0.098(4) -0.060(4) 0.024(3) -0.013(3)
O10 0.117(4) 0.123(4) 0.098(4) 0.009(3) 0.068(3) 0.043(3)
C1 0.073(4) 0.153(7) 0.067(4) 0.042(4) 0.016(3) 0.011(5)
C2 0.056(3) 0.098(5) 0.054(3) 0.022(3) 0.020(2) 0.001(3)
C3 0.076(3) 0.072(4) 0.063(3) 0.010(3) 0.026(3) 0.011(3)
C4 0.073(3) 0.070(4) 0.048(3) -0.002(3) 0.020(3) 0.008(3)
C5 0.054(3) 0.058(3) 0.039(2) 0.000(2) 0.016(2) -0.004(2)
C6 0.070(3) 0.070(4) 0.051(3) -0.006(3) 0.024(2) 0.002(3)
C7 0.072(4) 0.099(5) 0.038(3) -0.007(3) 0.017(2) -0.015(4)
C8 0.086(4) 0.054(3) 0.055(3) -0.001(3) 0.015(3) -0.006(3)
C9 0.073(3) 0.052(3) 0.060(3) 0.000(2) 0.021(3) -0.003(3)
C10 0.057(3) 0.052(3) 0.039(2) -0.001(2) 0.0115(19) 0.001(2)
C11 0.051(3) 0.055(3) 0.040(2) -0.006(2) 0.010(2) -0.001(2)
C12 0.062(3) 0.057(3) 0.044(3) 0.001(2) 0.015(2) -0.002(2)
C13 0.080(4) 0.057(3) 0.067(3) -0.009(3) 0.039(3) -0.005(3)
C14 0.056(3) 0.051(3) 0.050(3) 0.002(2) 0.018(2) 0.001(2)
C15 0.063(3) 0.077(4) 0.061(3) 0.001(3) 0.020(3) -0.005(3)
C16 0.101(5) 0.085(4) 0.056(3) 0.018(3) 0.036(3) 0.022(4)
C17 0.124(6) 0.079(5) 0.115(6) 0.041(4) 0.066(5) 0.018(4)
C18 0.084(5) 0.114(6) 0.156(8) 0.064(6) 0.040(5) -0.011(5)
C19 0.068(4) 0.095(5) 0.104(5) 0.037(4) 0.017(4) -0.001(4)
C20 0.095(5) 0.136(6) 0.067(4) 0.028(4) 0.005(4) -0.010(5)
C21 0.066(3) 0.088(4) 0.050(3) 0.014(3) 0.015(3) -0.009(3)
C22 0.081(4) 0.096(5) 0.048(3) -0.010(3) 0.016(3) -0.006(4)
C23 0.064(3) 0.084(4) 0.055(3) -0.012(3) 0.024(2) -0.001(3)
C24 0.058(3) 0.056(3) 0.043(3) -0.001(2) 0.018(2) -0.005(2)
C25 0.091(4) 0.077(4) 0.050(3) -0.004(3) 0.019(3) 0.019(3)
C26 0.081(4) 0.085(4) 0.065(4) 0.012(3) 0.022(3) 0.016(3)
C27 0.080(4) 0.047(3) 0.056(3) -0.004(2) 0.019(3) 0.000(3)
C28 0.075(3) 0.039(3) 0.061(3) -0.002(2) 0.023(3) -0.005(2)
C29 0.047(2) 0.045(3) 0.047(2) -0.005(2) 0.0111(19) -0.004(2)
C30 0.060(3) 0.050(3) 0.035(2) 0.002(2) 0.016(2) 0.001(2)
C31 0.050(2) 0.052(3) 0.041(2) 0.000(2) 0.0137(19) -0.002(2)
C32 0.073(3) 0.058(3) 0.051(3) -0.002(2) 0.029(2) -0.004(3)
C33 0.052(3) 0.051(3) 0.045(3) 0.001(2) 0.017(2) 0.001(2)
C34 0.058(3) 0.078(4) 0.041(3) 0.006(2) 0.011(2) 0.001(3)
C35 0.085(4) 0.077(4) 0.056(3) 0.021(3) 0.017(3) 0.019(3)
C36 0.091(4) 0.084(5) 0.080(4) 0.032(4) 0.039(3) -0.006(4)
C37 0.069(4) 0.103(6) 0.121(6) 0.035(5) 0.028(4) -0.019(4)
C38 0.058(3) 0.082(4) 0.081(4) 0.029(3) 0.010(3) -0.009(3)

loop_
_atom_type_symbol
_atom_type_description
_atom_type_scat_dispersion_real
_atom_type_scat_dispersion_imag
_atom_type_scat_source
C C 0.0181 0.0091 'International Tables Vol C Tables 4.2.6.8 and 6.1.1.4'
H H 0.0000 0.0000 'International Tables Vol C Tables 4.2.6.8 and 6.1.1.4'
O O 0.0492 0.0322 'International Tables Vol C Tables 4.2.6.8 and 6.1.1.4'
N N 0.0311 0.0180 'International Tables Vol C Tables 4.2.6.8 and 6.1.1.4'
S S 0.3331 0.5567 'International Tables Vol C Tables 4.2.6.8 and 6.1.1.4'

loop_
_geom_angle_atom_site_label_1
_geom_angle_atom_site_label_2
_geom_angle_atom_site_label_3
_geom_angle
O1 S1 O2 120.0(3)
O1 S1 N1 107.8(2)
O2 S1 N1 105.2(2)
O1 S1 C5 109.9(3)
O2 S1 C5 108.5(2)
N1 S1 C5 104.3(2)
O6 S2 O7 119.2(2)
O6 S2 N3 106.0(2)
O7 S2 N3 107.3(2)
O6 S2 C24 108.4(2)
O7 S2 C24 109.9(3)
N3 S2 C24 105.0(2)
C11 N1 C8 112.8(4)
C11 N1 S1 125.9(3)
C8 N1 S1 120.8(3)
O5 N2 O4 123.7(5)
O5 N2 C13 120.2(5)
O4 N2 C13 116.1(5)
C30 N3 C27 111.8(4)
C30 N3 S2 126.2(3)
C27 N3 S2 121.0(3)
O9 N4 O10 122.8(5)
O9 N4 C32 118.8(5)
O10 N4 C32 118.4(5)
C7 C2 C3 117.4(5)
C7 C2 C1 121.4(6)
C3 C2 C1 121.2(6)
C4 C3 C2 121.7(6)
C5 C4 C3 118.4(5)
C4 C5 C6 121.2(5)
C4 C5 S1 119.1(4)
C6 C5 S1 119.7(4)
C7 C6 C5 118.5(5)
C2 C7 C6 122.7(5)
N1 C8 C9 102.6(4)
C10 C9 C8 103.2(4)
C11 C10 C9 103.5(4)
C11 C10 C12 118.3(4)
C9 C10 C12 113.3(4)
O3 C11 N1 124.7(5)
O3 C11 C10 128.5(4)
N1 C11 C10 106.7(4)
C13 C12 C14 111.7(4)
C13 C12 C10 113.5(4)
C14 C12 C10 109.4(4)
N2 C13 C12 112.5(4)
C15 C14 C19 117.3(5)
C15 C14 C12 122.1(5)
C19 C14 C12 120.5(5)
C14 C15 C16 122.4(6)
C15 C16 C17 118.2(6)
C18 C17 C16 119.7(7)
C17 C18 C19 121.8(7)
C14 C19 C18 120.4(6)
C22 C21 C26 118.4(5)
C22 C21 C20 121.4(6)
C26 C21 C20 120.2(6)
C21 C22 C23 121.1(6)
C24 C23 C22 119.4(6)
C23 C24 C25 120.1(5)
C23 C24 S2 119.3(4)
C25 C24 S2 120.6(4)
C26 C25 C24 119.9(5)
C25 C26 C21 121.2(6)
N3 C27 C28 102.4(4)
C27 C28 C29 103.6(4)
C28 C29 C30 103.4(4)
C28 C29 C31 116.9(4)
C30 C29 C31 112.1(4)
O8 C30 N3 125.8(5)
O8 C30 C29 128.0(5)
N3 C30 C29 106.2(4)
C32 C31 C33 113.1(4)
C32 C31 C29 107.8(4)
C33 C31 C29 110.7(4)
N4 C32 C31 112.1(4)
C34 C33 C38 118.5(5)
C34 C33 C31 120.2(4)
C38 C33 C31 121.3(4)
C33 C34 C35 120.7(5)
C36 C35 C34 121.1(5)
C35 C36 C37 119.1(6)
C36 C37 C38 120.7(6)
C37 C38 C33 120.0(6)

loop_
_geom_bond_atom_site_label_1
_geom_bond_atom_site_label_2
_geom_bond_distance
S1 O1 1.418(4)
S1 O2 1.431(4)
S1 N1 1.674(4)
S1 C5 1.757(5)
S2 O6 1.429(4)
S2 O7 1.435(4)
S2 N3 1.660(4)
S2 C24 1.767(5)
N1 C11 1.388(6)
N1 C8 1.468(6)
N2 O5 1.204(6)
N2 O4 1.215(6)
N2 C13 1.495(6)
N3 C30 1.399(6)
N3 C27 1.480(6)
N4 O9 1.208(6)
N4 O10 1.216(6)
N4 C32 1.503(6)
O3 C11 1.213(6)
O8 C30 1.197(6)
C1 C2 1.513(7)
C2 C7 1.366(8)
C2 C3 1.396(8)
C3 C4 1.384(7)
C4 C5 1.379(7)
C5 C6 1.383(6)
C6 C7 1.376(7)
C8 C9 1.537(8)
C9 C10 1.522(7)
C10 C11 1.506(6)
C10 C12 1.535(6)
C12 C13 1.510(7)
C12 C14 1.518(6)
C14 C15 1.374(7)
C14 C19 1.378(7)
C15 C16 1.389(8)
C16 C17 1.392(9)
C17 C18 1.330(10)
C18 C19 1.385(9)
C20 C21 1.505(7)
C21 C22 1.374(8)
C21 C26 1.378(8)
C22 C23 1.392(8)
C23 C24 1.369(7)
C24 C25 1.378(7)
C25 C26 1.371(8)
C27 C28 1.507(7)
C28 C29 1.519(6)
C29 C30 1.532(6)
C29 C31 1.565(6)
C31 C32 1.516(7)
C31 C33 1.516(6)
C33 C34 1.379(7)
C33 C38 1.393(7)
C34 C35 1.382(8)
C35 C36 1.357(8)
C36 C37 1.382(9)
C37 C38 1.383(8)
